data_7201862
loop_
_publ_author_name
'Kuan, Fong Sheen'
'Yei Ho, Soo'
'Tadbuppa, Primjira P.'
'Tiekink, Edward R. T.'

_publ_section_title
;
 Electronic and steric control over Au&#x22EF;Au, C--H&#x22EF;O and
 C--H&#x22EF;\p interactions in the crystal structures of mononuclear
 triarylphosphinegold(i) carbonimidothioates: R3PAu[SC(OMe)=NR&#x2032;]
 for R&#x2009;=&#x2009;Ph, o-tol, m-tol or p-tol, and
 R&#x2032;&#x2009;=&#x2009;Ph, o-tol, m-tol, p-tol or C6H4NO2-4
;
_journal_issue 5
_journal_name_full CrystEngComm
_journal_page_first 548
_journal_paper_doi 10.1039/b717198f
_journal_volume 10
_journal_year 2008
_chemical_formula_moiety 'C29 H28 Au N2 O3 P S, 0.125(H2 O)'
_chemical_formula_sum 'C29 H28.25 Au N2 O3.125 P S'
_chemical_formula_weight 714.78
_chemical_name_systematic
;
?
;
_space_group_IT_number 2
_symmetry_cell_setting triclinic
_symmetry_space_group_name_Hall '-P 1'
_symmetry_space_group_name_H-M 'P -1'
_atom_sites_solution_hydrogens geom
_atom_sites_solution_primary direct
_atom_sites_solution_secondary difmap
_audit_creation_method SHELXL-97
_cell_angle_alpha 73.618(1)
_cell_angle_beta 82.218(1)
_cell_angle_gamma 83.664(1)
_cell_formula_units_Z 4
_cell_length_a 9.7469(6)
_cell_length_b 13.9711(8)
_cell_length_c 22.0578(13)
_cell_measurement_reflns_used 4574
_cell_measurement_temperature 223(2)
_cell_measurement_theta_max 25.8
_cell_measurement_theta_min 2.4
_cell_volume 2847.0(3)
_computing_cell_refinement 'SAINT (Bruker, 2000)'
_computing_data_collection 'SMART (Bruker, 2000)'
_computing_data_reduction 'SHELXTL (Bruker, 2000)'
_computing_molecular_graphics 'ORTEPII (Johnson, 1976)'
_computing_publication_material 'SHELXL-97 (Sheldrick, 1997)'
_computing_structure_refinement 'SHELXL-97 (Sheldrick, 1997)'
_computing_structure_solution 'PATTY in DIRDIF92 (Beurskens et al., 1992)'
_diffrn_ambient_temperature 223(2)
_diffrn_measured_fraction_theta_full 0.976
_diffrn_measured_fraction_theta_max 0.976
_diffrn_measurement_device_type 'Bruker AXS SMART CCD'
_diffrn_measurement_method '\w scans'
_diffrn_radiation_monochromator graphite
_diffrn_radiation_source 'fine-focus sealed tube'
_diffrn_radiation_type MoK\a
_diffrn_radiation_wavelength 0.71069
_diffrn_reflns_av_R_equivalents 0.034
_diffrn_reflns_av_sigmaI/netI 0.087
_diffrn_reflns_limit_h_max 13
_diffrn_reflns_limit_h_min -13
_diffrn_reflns_limit_k_max 19
_diffrn_reflns_limit_k_min -18
_diffrn_reflns_limit_l_max 30
_diffrn_reflns_limit_l_min -20
_diffrn_reflns_number 24193
_diffrn_reflns_theta_full 30.1
_diffrn_reflns_theta_max 30.1
_diffrn_reflns_theta_min 1.0
_diffrn_standards_decay_% 0
_diffrn_standards_number 0
_exptl_absorpt_coefficient_mu 5.330
_exptl_absorpt_correction_T_max 1
_exptl_absorpt_correction_T_min 0.806
_exptl_absorpt_correction_type multi-scan
_exptl_absorpt_process_details '(SADABS, Bruker, 2000 & Blessing, 1995)'
_exptl_crystal_colour pale-yellow
_exptl_crystal_density_diffrn 1.668
_exptl_crystal_density_method 'not measured'
_exptl_crystal_description plate
_exptl_crystal_F_000 1405
_exptl_crystal_size_max 0.15
_exptl_crystal_size_mid 0.15
_exptl_crystal_size_min 0.01
_refine_diff_density_max 1.59
_refine_diff_density_min -1.12
_refine_diff_density_rms 0.239
_refine_ls_extinction_method none
_refine_ls_goodness_of_fit_ref 0.94
_refine_ls_hydrogen_treatment constr
_refine_ls_matrix_type full
_refine_ls_number_parameters 677
_refine_ls_number_reflns 16333
_refine_ls_number_restraints 0
_refine_ls_restrained_S_all 0.94
_refine_ls_R_factor_all 0.088
_refine_ls_R_factor_gt 0.045
_refine_ls_shift/su_max 0.001
_refine_ls_shift/su_mean 0.000
_refine_ls_structure_factor_coef Fsqd
_refine_ls_weighting_details 'calc w=1/[\s^2^(Fo^2^)+(0.0631P)^2^] where P=(Fo^2^+2Fc^2^)/3'
_refine_ls_weighting_scheme calc
_refine_ls_wR_factor_gt 0.102
_refine_ls_wR_factor_ref 0.130
_reflns_number_gt 10311
_reflns_number_total 16333
_reflns_threshold_expression I>2\s(I)
_cod_data_source_file b717198f.txt
_cod_data_source_block (p-tol)3PAu(SC(OMe)=NC6H4NO2-4).0.125H2O
_cod_database_code 7201862

loop_
_symmetry_equiv_pos_as_xyz
'x, y, z'
'-x, -y, -z'

loop_
_atom_site_label
_atom_site_type_symbol
_atom_site_fract_x
_atom_site_fract_y
_atom_site_fract_z
_atom_site_U_iso_or_equiv
_atom_site_adp_type
_atom_site_occupancy
_atom_site_symmetry_multiplicity
_atom_site_calc_flag
_atom_site_refinement_flags
_atom_site_disorder_assembly
_atom_site_disorder_group
Au1 Au 0.25632(2) 0.391975(17) 0.225242(11) 0.03389(7) Uani 1 1 d . . .
Au2 Au 0.05030(3) 0.504226(18) 0.305461(12) 0.03881(8) Uani 1 1 d . . .
S1 S 0.36921(19) 0.33431(12) 0.31655(8) 0.0417(4) Uani 1 1 d . . .
S1A S 0.18959(17) 0.62856(12) 0.24487(9) 0.0411(4) Uani 1 1 d . . .
P1 P 0.14921(17) 0.43479(12) 0.13549(8) 0.0336(3) Uani 1 1 d . . .
P1A P -0.09321(19) 0.39094(13) 0.36839(8) 0.0405(4) Uani 1 1 d . . .
O1 O 0.3833(6) 0.1864(4) 0.2657(2) 0.0534(13) Uani 1 1 d . . .
O2 O 0.4246(11) 0.1529(6) 0.6499(3) 0.109(3) Uani 1 1 d . . .
O3 O 0.6405(10) 0.1280(6) 0.6269(3) 0.109(3) Uani 1 1 d . . .
O1A O -0.0638(5) 0.7094(3) 0.2301(2) 0.0436(11) Uani 1 1 d . . .
O2A O 0.6741(6) 0.9952(5) 0.1535(3) 0.0690(16) Uani 1 1 d . . .
O3A O 0.6682(7) 0.9913(7) 0.0580(3) 0.112(3) Uani 1 1 d . . .
N1 N 0.4424(6) 0.1352(4) 0.3663(3) 0.0485(15) Uani 1 1 d . . .
N2 N 0.5224(13) 0.1407(6) 0.6134(4) 0.086(3) Uani 1 1 d . . .
N1A N 0.1019(6) 0.8145(4) 0.1811(3) 0.0464(14) Uani 1 1 d . . .
N2A N 0.6204(7) 0.9737(5) 0.1128(3) 0.0562(17) Uani 1 1 d . . .
C1 C 0.4002(7) 0.2059(5) 0.3211(3) 0.0420(15) Uani 1 1 d . . .
C2 C 0.4627(8) 0.1454(5) 0.4258(3) 0.0494(18) Uani 1 1 d . . .
C3 C 0.5881(8) 0.1060(5) 0.4497(4) 0.0534(19) Uani 1 1 d . . .
H3 H 0.6596 0.0797 0.4245 0.064 Uiso 1 1 calc R . .
C4 C 0.6066(10) 0.1059(6) 0.5106(4) 0.064(3) Uani 1 1 d . . .
H4 H 0.6923 0.0806 0.5261 0.077 Uiso 1 1 calc R . .
C5 C 0.5038(11) 0.1416(6) 0.5490(4) 0.061(2) Uani 1 1 d . . .
C6 C 0.3823(12) 0.1795(7) 0.5263(4) 0.075(3) Uani 1 1 d . . .
H6 H 0.3106 0.2040 0.5522 0.091 Uiso 1 1 calc R . .
C7 C 0.3622(10) 0.1825(6) 0.4640(4) 0.064(2) Uani 1 1 d . . .
H7 H 0.2776 0.2108 0.4483 0.077 Uiso 1 1 calc R . .
C8 C 0.4145(10) 0.0842(6) 0.2629(4) 0.067(3) Uani 1 1 d . . .
H8A H 0.3995 0.0791 0.2214 0.101 Uiso 1 1 calc R . .
H8B H 0.3543 0.0411 0.2954 0.101 Uiso 1 1 calc R . .
H8C H 0.5106 0.0637 0.2701 0.101 Uiso 1 1 calc R . .
C9 C 0.1116(6) 0.3243(4) 0.1144(3) 0.0316(12) Uani 1 1 d . . .
C10 C 0.0063(7) 0.3290(5) 0.0758(3) 0.0426(15) Uani 1 1 d . . .
H10 H -0.0459 0.3899 0.0610 0.051 Uiso 1 1 calc R . .
C11 C -0.0211(7) 0.2473(5) 0.0595(3) 0.0417(15) Uani 1 1 d . . .
H11 H -0.0929 0.2526 0.0340 0.050 Uiso 1 1 calc R . .
C12 C 0.0543(7) 0.1551(5) 0.0796(4) 0.0439(16) Uani 1 1 d . . .
C13 C 0.1581(7) 0.1507(6) 0.1171(4) 0.054(2) Uani 1 1 d . . .
H13 H 0.2109 0.0898 0.1315 0.064 Uiso 1 1 calc R . .
C14 C 0.1867(7) 0.2353(5) 0.1344(3) 0.0433(16) Uani 1 1 d . . .
H14 H 0.2583 0.2304 0.1599 0.052 Uiso 1 1 calc R . .
C15 C -0.0195(6) 0.5033(5) 0.1412(3) 0.0338(13) Uani 1 1 d . . .
C16 C -0.0557(7) 0.5951(5) 0.1041(3) 0.0407(15) Uani 1 1 d . . .
H16 H 0.0109 0.6291 0.0729 0.049 Uiso 1 1 calc R . .
C17 C -0.1896(7) 0.6407(5) 0.1110(4) 0.0481(18) Uani 1 1 d . . .
H17 H -0.2118 0.7049 0.0849 0.058 Uiso 1 1 calc R . .
C18 C -0.2898(7) 0.5915(6) 0.1563(4) 0.0480(18) Uani 1 1 d . . .
C19 C -0.2533(8) 0.5000(6) 0.1933(4) 0.0492(17) Uani 1 1 d . . .
H19 H -0.3198 0.4660 0.2246 0.059 Uiso 1 1 calc R . .
C20 C -0.1199(7) 0.4543(6) 0.1865(3) 0.0440(16) Uani 1 1 d . . .
H20 H -0.0979 0.3900 0.2126 0.053 Uiso 1 1 calc R . .
C21 C 0.2479(6) 0.5114(5) 0.0666(3) 0.0325(13) Uani 1 1 d . . .
C22 C 0.2739(6) 0.4892(5) 0.0082(3) 0.0384(14) Uani 1 1 d . . .
H22 H 0.2432 0.4298 0.0045 0.046 Uiso 1 1 calc R . .
C23 C 0.3418(7) 0.5501(6) -0.0431(3) 0.0456(17) Uani 1 1 d . . .
H23 H 0.3615 0.5309 -0.0811 0.055 Uiso 1 1 calc R . .
C24 C 0.3832(7) 0.6420(6) -0.0405(3) 0.0443(16) Uani 1 1 d . . .
C25 C 0.3591(7) 0.6648(5) 0.0178(4) 0.0491(18) Uani 1 1 d . . .
H25 H 0.3868 0.7252 0.0213 0.059 Uiso 1 1 calc R . .
C26 C 0.2942(7) 0.5986(5) 0.0710(3) 0.0420(15) Uani 1 1 d . . .
H26 H 0.2819 0.6136 0.1104 0.050 Uiso 1 1 calc R . .
C27 C 0.0226(8) 0.0640(6) 0.0608(4) 0.058(2) Uani 1 1 d . . .
H27A H 0.0872 0.0559 0.0247 0.087 Uiso 1 1 calc R . .
H27B H -0.0715 0.0730 0.0493 0.087 Uiso 1 1 calc R . .
H27C H 0.0319 0.0049 0.0963 0.087 Uiso 1 1 calc R . .
C28 C -0.4361(8) 0.6379(7) 0.1648(5) 0.068(3) Uani 1 1 d . . .
H28A H -0.4428 0.7052 0.1367 0.103 Uiso 1 1 calc R . .
H28B H -0.4592 0.6404 0.2085 0.103 Uiso 1 1 calc R . .
H28C H -0.5003 0.5979 0.1546 0.103 Uiso 1 1 calc R . .
C29 C 0.4477(9) 0.7137(7) -0.0979(4) 0.067(2) Uani 1 1 d . . .
H29A H 0.3808 0.7695 -0.1127 0.101 Uiso 1 1 calc R . .
H29B H 0.4760 0.6802 -0.1311 0.101 Uiso 1 1 calc R . .
H29C H 0.5283 0.7381 -0.0874 0.101 Uiso 1 1 calc R . .
C1A C 0.0711(6) 0.7293(5) 0.2149(3) 0.0361(14) Uani 1 1 d . . .
C2A C 0.2362(7) 0.8425(5) 0.1668(4) 0.0425(16) Uani 1 1 d . . .
C3A C 0.2944(7) 0.8706(5) 0.1033(3) 0.0445(16) Uani 1 1 d . . .
H3A H 0.2455 0.8611 0.0717 0.053 Uiso 1 1 calc R . .
C4A C 0.4198(7) 0.9113(6) 0.0856(4) 0.0494(17) Uani 1 1 d . . .
H4A H 0.4565 0.9300 0.0426 0.059 Uiso 1 1 calc R . .
C5A C 0.4911(7) 0.9244(5) 0.1322(4) 0.0456(16) Uani 1 1 d . . .
C6A C 0.4406(7) 0.8944(5) 0.1955(3) 0.0425(15) Uani 1 1 d . . .
H6A H 0.4924 0.9014 0.2267 0.051 Uiso 1 1 calc R . .
C7A C 0.3130(7) 0.8538(5) 0.2128(3) 0.0434(16) Uani 1 1 d . . .
H7A H 0.2780 0.8337 0.2560 0.052 Uiso 1 1 calc R . .
C8A C -0.1643(7) 0.7901(6) 0.2086(4) 0.0533(19) Uani 1 1 d . . .
H8A1 H -0.2569 0.7673 0.2222 0.080 Uiso 1 1 calc R . .
H8A2 H -0.1509 0.8134 0.1626 0.080 Uiso 1 1 calc R . .
H8A3 H -0.1534 0.8444 0.2265 0.080 Uiso 1 1 calc R . .
C9A C -0.2665(7) 0.4484(6) 0.3814(3) 0.0460(17) Uani 1 1 d . . .
C10A C -0.3700(8) 0.3990(6) 0.4258(4) 0.054(2) Uani 1 1 d . . .
H10A H -0.3507 0.3329 0.4500 0.065 Uiso 1 1 calc R . .
C11A C -0.4992(8) 0.4462(7) 0.4343(4) 0.057(2) Uani 1 1 d . . .
H11A H -0.5677 0.4117 0.4641 0.068 Uiso 1 1 calc R . .
C12A C -0.5312(8) 0.5454(6) 0.3993(4) 0.0529(19) Uani 1 1 d . . .
C13A C -0.4301(8) 0.5947(6) 0.3564(4) 0.061(2) Uani 1 1 d . . .
H13A H -0.4499 0.6614 0.3334 0.073 Uiso 1 1 calc R . .
C14A C -0.2996(8) 0.5488(5) 0.3463(4) 0.0503(18) Uani 1 1 d . . .
H14A H -0.2323 0.5840 0.3161 0.060 Uiso 1 1 calc R . .
C15A C -0.0411(8) 0.3360(5) 0.4467(3) 0.0461(17) Uani 1 1 d . . .
C16A C -0.0810(10) 0.2428(8) 0.4839(4) 0.077(3) Uani 1 1 d . . .
H16A H -0.1297 0.2045 0.4664 0.092 Uiso 1 1 calc R . .
C17A C -0.0498(11) 0.2046(8) 0.5473(4) 0.084(3) Uani 1 1 d . . .
H17A H -0.0793 0.1425 0.5724 0.100 Uiso 1 1 calc R . .
C18A C 0.0253(10) 0.2608(9) 0.5715(4) 0.074(3) Uani 1 1 d . . .
C19A C 0.0698(11) 0.3520(7) 0.5336(5) 0.072(3) Uani 1 1 d . . .
H19A H 0.1234 0.3891 0.5498 0.086 Uiso 1 1 calc R . .
C20A C 0.0363(9) 0.3871(6) 0.4738(4) 0.060(2) Uani 1 1 d . . .
H20A H 0.0668 0.4492 0.4492 0.072 Uiso 1 1 calc R . .
C21A C -0.1107(7) 0.2874(5) 0.3370(3) 0.0422(15) Uani 1 1 d . . .
C22A C -0.2348(7) 0.2726(5) 0.3159(3) 0.0446(16) Uani 1 1 d . . .
H22A H -0.3165 0.3130 0.3217 0.054 Uiso 1 1 calc R . .
C23A C -0.2334(9) 0.1971(6) 0.2865(4) 0.0536(19) Uani 1 1 d . . .
H23A H -0.3161 0.1885 0.2718 0.064 Uiso 1 1 calc R . .
C24A C -0.1193(9) 0.1342(6) 0.2775(4) 0.055(2) Uani 1 1 d . . .
C25A C 0.0021(9) 0.1478(6) 0.3000(4) 0.061(2) Uani 1 1 d . . .
H25A H 0.0818 0.1045 0.2962 0.073 Uiso 1 1 calc R . .
C26A C 0.0065(8) 0.2239(6) 0.3278(4) 0.0516(18) Uani 1 1 d . . .
H26A H 0.0906 0.2334 0.3409 0.062 Uiso 1 1 calc R . .
C27A C -0.6729(8) 0.5963(7) 0.4091(4) 0.065(2) Uani 1 1 d . . .
H27D H -0.7375 0.5721 0.3880 0.097 Uiso 1 1 calc R . .
H27E H -0.6692 0.6680 0.3914 0.097 Uiso 1 1 calc R . .
H27F H -0.7038 0.5817 0.4542 0.097 Uiso 1 1 calc R . .
C28A C 0.0535(13) 0.2158(10) 0.6411(4) 0.109(4) Uani 1 1 d . . .
H28D H 0.0126 0.2610 0.6660 0.164 Uiso 1 1 calc R . .
H28E H 0.1529 0.2060 0.6435 0.164 Uiso 1 1 calc R . .
H28F H 0.0129 0.1520 0.6577 0.164 Uiso 1 1 calc R . .
C29A C -0.1217(11) 0.0551(6) 0.2439(5) 0.078(3) Uani 1 1 d . . .
H29D H -0.1951 0.0117 0.2649 0.117 Uiso 1 1 calc R . .
H29E H -0.0330 0.0159 0.2449 0.117 Uiso 1 1 calc R . .
H29F H -0.1385 0.0864 0.2001 0.117 Uiso 1 1 calc R . .
O7 O 0.913(3) 0.005(2) 0.4543(13) 0.081(7) Uiso 0.25 1 d P . .

loop_
_atom_site_aniso_label
_atom_site_aniso_U_11
_atom_site_aniso_U_22
_atom_site_aniso_U_33
_atom_site_aniso_U_23
_atom_site_aniso_U_13
_atom_site_aniso_U_12
Au1 0.04117(14) 0.03307(13) 0.02944(13) -0.00939(10) -0.01130(10) 0.00016(10)
Au2 0.04692(15) 0.03358(14) 0.03782(15) -0.01123(11) 0.00002(11) -0.01272(11)
S1 0.0567(10) 0.0364(9) 0.0366(9) -0.0107(7) -0.0226(8) 0.0000(7)
S1A 0.0417(9) 0.0328(8) 0.0463(10) -0.0083(7) 0.0019(7) -0.0070(7)
P1 0.0392(8) 0.0338(8) 0.0288(8) -0.0096(7) -0.0098(7) 0.0027(6)
P1A 0.0506(10) 0.0400(9) 0.0336(9) -0.0104(8) -0.0017(8) -0.0180(8)
O1 0.084(4) 0.039(3) 0.045(3) -0.018(2) -0.034(3) 0.014(2)
O2 0.187(9) 0.094(6) 0.040(4) -0.010(4) -0.016(5) -0.006(6)
O3 0.160(7) 0.107(6) 0.063(5) 0.014(4) -0.054(5) -0.075(5)
O1A 0.042(2) 0.048(3) 0.043(3) -0.012(2) -0.007(2) -0.009(2)
O2A 0.065(4) 0.077(4) 0.071(4) -0.018(3) -0.016(3) -0.023(3)
O3A 0.081(5) 0.201(9) 0.050(4) -0.006(5) 0.000(4) -0.073(5)
N1 0.061(4) 0.044(3) 0.042(3) -0.005(3) -0.023(3) -0.001(3)
N2 0.155(9) 0.063(5) 0.044(5) 0.006(4) -0.041(6) -0.041(6)
N1A 0.053(3) 0.036(3) 0.047(4) -0.002(3) -0.011(3) -0.009(3)
N2A 0.049(4) 0.066(4) 0.049(4) -0.003(3) -0.007(3) -0.014(3)
C1 0.047(4) 0.046(4) 0.036(4) -0.012(3) -0.013(3) -0.004(3)
C2 0.070(5) 0.039(4) 0.037(4) 0.002(3) -0.018(4) -0.011(3)
C3 0.067(5) 0.043(4) 0.048(4) 0.006(3) -0.025(4) -0.019(3)
C4 0.078(6) 0.055(5) 0.055(5) 0.019(4) -0.037(5) -0.038(4)
C5 0.093(7) 0.043(4) 0.042(4) 0.008(4) -0.020(5) -0.026(4)
C6 0.115(8) 0.061(6) 0.044(5) -0.006(4) -0.008(5) -0.004(5)
C7 0.082(6) 0.064(5) 0.043(5) -0.002(4) -0.021(4) -0.005(5)
C8 0.105(7) 0.044(4) 0.064(6) -0.022(4) -0.045(5) 0.014(4)
C9 0.037(3) 0.029(3) 0.029(3) -0.007(2) -0.011(3) 0.003(2)
C10 0.049(4) 0.036(3) 0.042(4) -0.009(3) -0.013(3) 0.004(3)
C11 0.047(4) 0.044(4) 0.038(4) -0.013(3) -0.014(3) -0.003(3)
C12 0.043(4) 0.044(4) 0.051(4) -0.022(3) -0.006(3) -0.001(3)
C13 0.049(4) 0.047(4) 0.076(6) -0.031(4) -0.028(4) 0.012(3)
C14 0.042(4) 0.044(4) 0.049(4) -0.018(3) -0.021(3) 0.004(3)
C15 0.041(3) 0.037(3) 0.026(3) -0.010(3) -0.011(3) 0.003(3)
C16 0.050(4) 0.032(3) 0.040(4) -0.008(3) -0.016(3) 0.002(3)
C17 0.051(4) 0.044(4) 0.054(5) -0.017(4) -0.028(4) 0.013(3)
C18 0.045(4) 0.054(4) 0.056(5) -0.030(4) -0.018(4) 0.005(3)
C19 0.051(4) 0.054(4) 0.040(4) -0.011(3) -0.004(3) 0.001(3)
C20 0.040(4) 0.051(4) 0.037(4) -0.007(3) -0.008(3) 0.007(3)
C21 0.034(3) 0.038(3) 0.028(3) -0.010(3) -0.011(2) 0.001(2)
C22 0.040(3) 0.044(4) 0.033(3) -0.014(3) -0.008(3) 0.001(3)
C23 0.044(4) 0.062(5) 0.030(4) -0.015(3) -0.005(3) 0.004(3)
C24 0.034(3) 0.060(5) 0.036(4) -0.009(3) -0.001(3) -0.002(3)
C25 0.047(4) 0.043(4) 0.061(5) -0.018(4) -0.009(4) -0.008(3)
C26 0.046(4) 0.052(4) 0.034(3) -0.022(3) -0.005(3) -0.002(3)
C27 0.063(5) 0.046(4) 0.073(6) -0.021(4) -0.021(4) -0.007(4)
C28 0.045(4) 0.083(6) 0.090(7) -0.044(6) -0.026(5) 0.019(4)
C29 0.068(5) 0.069(6) 0.052(5) -0.002(4) 0.010(4) -0.009(4)
C1A 0.040(3) 0.040(4) 0.030(3) -0.012(3) -0.002(3) -0.009(3)
C2A 0.046(4) 0.025(3) 0.054(4) -0.006(3) -0.006(3) -0.003(3)
C3A 0.057(4) 0.043(4) 0.039(4) -0.015(3) -0.016(3) -0.002(3)
C4A 0.051(4) 0.059(5) 0.036(4) -0.008(3) -0.003(3) -0.006(3)
C5A 0.048(4) 0.040(4) 0.049(4) -0.008(3) -0.012(3) -0.007(3)
C6A 0.050(4) 0.037(4) 0.042(4) -0.010(3) -0.013(3) -0.004(3)
C7A 0.056(4) 0.038(4) 0.035(4) -0.007(3) -0.001(3) -0.013(3)
C8A 0.049(4) 0.049(4) 0.063(5) -0.012(4) -0.019(4) 0.001(3)
C9A 0.053(4) 0.057(4) 0.036(4) -0.019(3) -0.004(3) -0.022(3)
C10A 0.063(5) 0.051(4) 0.050(4) -0.017(4) 0.014(4) -0.025(4)
C11A 0.058(5) 0.076(6) 0.043(4) -0.026(4) 0.011(4) -0.029(4)
C12A 0.051(4) 0.070(5) 0.048(4) -0.034(4) 0.003(4) -0.013(4)
C13A 0.058(5) 0.056(5) 0.067(6) -0.014(4) -0.006(4) -0.004(4)
C14A 0.051(4) 0.045(4) 0.050(4) -0.002(3) -0.001(3) -0.012(3)
C15A 0.057(4) 0.050(4) 0.035(4) -0.011(3) -0.007(3) -0.016(3)
C16A 0.091(7) 0.098(7) 0.043(5) -0.002(5) -0.014(5) -0.055(6)
C17A 0.098(7) 0.098(8) 0.047(5) 0.007(5) -0.012(5) -0.039(6)
C18A 0.068(6) 0.122(9) 0.038(5) -0.034(5) -0.013(4) 0.010(6)
C19A 0.099(7) 0.067(6) 0.063(6) -0.029(5) -0.036(5) 0.001(5)
C20A 0.087(6) 0.052(5) 0.052(5) -0.024(4) -0.019(4) -0.011(4)
C21A 0.055(4) 0.039(4) 0.035(4) -0.008(3) -0.006(3) -0.018(3)
C22A 0.050(4) 0.046(4) 0.041(4) -0.011(3) -0.009(3) -0.013(3)
C23A 0.067(5) 0.059(5) 0.043(4) -0.019(4) -0.009(4) -0.026(4)
C24A 0.068(5) 0.053(5) 0.052(5) -0.022(4) 0.005(4) -0.028(4)
C25A 0.065(5) 0.057(5) 0.066(6) -0.029(4) 0.002(4) -0.011(4)
C26A 0.046(4) 0.058(5) 0.055(5) -0.017(4) -0.010(4) -0.013(3)
C27A 0.058(5) 0.073(6) 0.068(6) -0.024(5) -0.010(4) -0.008(4)
C28A 0.129(10) 0.160(12) 0.037(5) -0.026(7) -0.021(6) 0.009(9)
C29A 0.115(8) 0.062(6) 0.076(6) -0.045(5) 0.001(6) -0.028(5)

loop_
_atom_type_symbol
_atom_type_description
_atom_type_scat_dispersion_real
_atom_type_scat_dispersion_imag
_atom_type_scat_source
C C 0.0033 0.0016 'International Tables Vol C Tables 4.2.6.8 and 6.1.1.4'
H H 0.0000 0.0000 'International Tables Vol C Tables 4.2.6.8 and 6.1.1.4'
Au Au -2.0133 8.8022 'International Tables Vol C Tables 4.2.6.8 and 6.1.1.4'
N N 0.0061 0.0033 'International Tables Vol C Tables 4.2.6.8 and 6.1.1.4'
O O 0.0106 0.0060 'International Tables Vol C Tables 4.2.6.8 and 6.1.1.4'
P P 0.1023 0.0942 'International Tables Vol C Tables 4.2.6.8 and 6.1.1.4'
S S 0.1246 0.1234 'International Tables Vol C Tables 4.2.6.8 and 6.1.1.4'

loop_
_geom_angle_atom_site_label_1
_geom_angle_atom_site_label_2
_geom_angle_atom_site_label_3
_geom_angle
_geom_angle_site_symmetry_1
_geom_angle_site_symmetry_3
_geom_angle_publ_flag
P1 Au1 S1 175.16(6) . . ?
P1 Au1 Au2 98.82(4) . . ?
S1 Au1 Au2 84.69(5) . . ?
P1A Au2 S1A 175.84(6) . . ?
P1A Au2 Au1 106.68(5) . . ?
S1A Au2 Au1 77.46(4) . . ?
C1 S1 Au1 101.1(2) . . ?
C1A S1A Au2 104.0(2) . . ?
C15 P1 C9 103.6(3) . . ?
C15 P1 C21 105.1(3) . . ?
C9 P1 C21 107.0(3) . . ?
C15 P1 Au1 114.9(2) . . ?
C9 P1 Au1 111.1(2) . . ?
C21 P1 Au1 114.28(19) . . ?
C9A P1A C15A 104.9(3) . . ?
C9A P1A C21A 106.7(3) . . ?
C15A P1A C21A 105.8(3) . . ?
C9A P1A Au2 111.1(2) . . ?
C15A P1A Au2 113.6(2) . . ?
C21A P1A Au2 114.1(2) . . ?
C1 O1 C8 116.6(6) . . ?
C1A O1A C8A 116.6(5) . . ?
C1 N1 C2 124.6(6) . . ?
O3 N2 O2 123.0(9) . . ?
O2 N2 C5 120.4(10) . . ?
O3 N2 C5 116.6(11) . . ?
C1A N1A C2A 123.1(6) . . ?
O3A N2A O2A 123.4(7) . . ?
O3A N2A C5A 118.8(7) . . ?
O2A N2A C5A 117.7(7) . . ?
N1 C1 O1 119.1(6) . . ?
N1 C1 S1 128.7(5) . . ?
O1 C1 S1 112.1(5) . . ?
C7 C2 C3 118.1(7) . . ?
C7 C2 N1 123.7(7) . . ?
C3 C2 N1 117.9(8) . . ?
C4 C3 C2 119.5(9) . . ?
C4 C3 H3 120.2 . . ?
C2 C3 H3 120.2 . . ?
C5 C4 C3 121.8(8) . . ?
C5 C4 H4 119.1 . . ?
C3 C4 H4 119.1 . . ?
C4 C5 C6 119.0(8) . . ?
C4 C5 N2 122.0(9) . . ?
C6 C5 N2 119.0(10) . . ?
C7 C6 C5 120.2(10) . . ?
C7 C6 H6 119.9 . . ?
C5 C6 H6 119.9 . . ?
C2 C7 C6 121.3(9) . . ?
C2 C7 H7 119.3 . . ?
C6 C7 H7 119.3 . . ?
O1 C8 H8A 109.5 . . ?
O1 C8 H8B 109.5 . . ?
H8A C8 H8B 109.5 . . ?
O1 C8 H8C 109.5 . . ?
H8A C8 H8C 109.5 . . ?
H8B C8 H8C 109.5 . . ?
C14 C9 C10 118.1(6) . . ?
C14 C9 P1 121.0(4) . . ?
C10 C9 P1 120.9(5) . . ?
C11 C10 C9 121.1(6) . . ?
C11 C10 H10 119.5 . . ?
C9 C10 H10 119.5 . . ?
C10 C11 C12 121.8(6) . . ?
C10 C11 H11 119.1 . . ?
C12 C11 H11 119.1 . . ?
C13 C12 C11 117.1(6) . . ?
C13 C12 C27 121.7(6) . . ?
C11 C12 C27 121.2(6) . . ?
C12 C13 C14 121.3(7) . . ?
C12 C13 H13 119.3 . . ?
C14 C13 H13 119.3 . . ?
C9 C14 C13 120.6(6) . . ?
C9 C14 H14 119.7 . . ?
C13 C14 H14 119.7 . . ?
C20 C15 C16 118.1(6) . . ?
C20 C15 P1 116.1(5) . . ?
C16 C15 P1 125.8(5) . . ?
C17 C16 C15 121.6(7) . . ?
C17 C16 H16 119.2 . . ?
C15 C16 H16 119.2 . . ?
C18 C17 C16 120.2(7) . . ?
C18 C17 H17 119.9 . . ?
C16 C17 H17 119.9 . . ?
C17 C18 C19 118.0(7) . . ?
C17 C18 C28 121.8(7) . . ?
C19 C18 C28 120.2(8) . . ?
C18 C19 C20 121.9(7) . . ?
C18 C19 H19 119.1 . . ?
C20 C19 H19 119.1 . . ?
C15 C20 C19 120.2(7) . . ?
C15 C20 H20 119.9 . . ?
C19 C20 H20 119.9 . . ?
C26 C21 C22 117.9(6) . . ?
C26 C21 P1 118.6(5) . . ?
C22 C21 P1 123.4(5) . . ?
C23 C22 C21 122.1(6) . . ?
C23 C22 H22 119.0 . . ?
C21 C22 H22 119.0 . . ?
C24 C23 C22 120.8(6) . . ?
C24 C23 H23 119.6 . . ?
C22 C23 H23 119.6 . . ?
C25 C24 C23 117.7(6) . . ?
C25 C24 C29 120.8(7) . . ?
C23 C24 C29 121.6(7) . . ?
C24 C25 C26 120.4(7) . . ?
C24 C25 H25 119.8 . . ?
C26 C25 H25 119.8 . . ?
C21 C26 C25 120.9(6) . . ?
C21 C26 H26 119.5 . . ?
C25 C26 H26 119.5 . . ?
C12 C27 H27A 109.5 . . ?
C12 C27 H27B 109.5 . . ?
H27A C27 H27B 109.5 . . ?
C12 C27 H27C 109.5 . . ?
H27A C27 H27C 109.5 . . ?
H27B C27 H27C 109.5 . . ?
C18 C28 H28A 109.5 . . ?
C18 C28 H28B 109.5 . . ?
H28A C28 H28B 109.5 . . ?
C18 C28 H28C 109.5 . . ?
H28A C28 H28C 109.5 . . ?
H28B C28 H28C 109.5 . . ?
C24 C29 H29A 109.5 . . ?
C24 C29 H29B 109.5 . . ?
H29A C29 H29B 109.5 . . ?
C24 C29 H29C 109.5 . . ?
H29A C29 H29C 109.5 . . ?
H29B C29 H29C 109.5 . . ?
N1A C1A O1A 119.7(6) . . ?
N1A C1A S1A 125.8(5) . . ?
O1A C1A S1A 114.6(5) . . ?
N1A C2A C3A 119.7(6) . . ?
N1A C2A C7A 122.2(7) . . ?
C3A C2A C7A 117.8(6) . . ?
C2A C3A C4A 122.2(6) . . ?
C2A C3A H3A 118.9 . . ?
C4A C3A H3A 118.9 . . ?
C5A C4A C3A 118.5(7) . . ?
C5A C4A H4A 120.8 . . ?
C3A C4A H4A 120.8 . . ?
C6A C5A C4A 121.3(7) . . ?
C6A C5A N2A 120.3(6) . . ?
C4A C5A N2A 118.3(7) . . ?
C5A C6A C7A 119.7(6) . . ?
C5A C6A H6A 120.2 . . ?
C7A C6A H6A 120.2 . . ?
C2A C7A C6A 120.4(6) . . ?
C2A C7A H7A 119.8 . . ?
C6A C7A H7A 119.8 . . ?
O1A C8A H8A1 109.5 . . ?
O1A C8A H8A2 109.5 . . ?
H8A1 C8A H8A2 109.5 . . ?
O1A C8A H8A3 109.5 . . ?
H8A1 C8A H8A3 109.5 . . ?
H8A2 C8A H8A3 109.5 . . ?
C10A C9A C14A 117.8(7) . . ?
C10A C9A P1A 122.8(6) . . ?
C14A C9A P1A 119.3(5) . . ?
C11A C10A C9A 120.6(8) . . ?
C11A C10A H10A 119.7 . . ?
C9A C10A H10A 119.7 . . ?
C10A C11A C12A 121.2(7) . . ?
C10A C11A H11A 119.4 . . ?
C12A C11A H11A 119.4 . . ?
C11A C12A C13A 118.6(7) . . ?
C11A C12A C27A 120.7(7) . . ?
C13A C12A C27A 120.6(8) . . ?
C12A C13A C14A 121.4(8) . . ?
C12A C13A H13A 119.3 . . ?
C14A C13A H13A 119.3 . . ?
C9A C14A C13A 120.3(7) . . ?
C9A C14A H14A 119.9 . . ?
C13A C14A H14A 119.9 . . ?
C16A C15A C20A 116.9(7) . . ?
C16A C15A P1A 122.1(5) . . ?
C20A C15A P1A 120.9(6) . . ?
C15A C16A C17A 121.5(8) . . ?
C15A C16A H16A 119.3 . . ?
C17A C16A H16A 119.3 . . ?
C18A C17A C16A 118.3(9) . . ?
C18A C17A H17A 120.9 . . ?
C16A C17A H17A 120.9 . . ?
C17A C18A C19A 120.3(8) . . ?
C17A C18A C28A 115.6(11) . . ?
C19A C18A C28A 124.1(10) . . ?
C20A C19A C18A 120.0(8) . . ?
C20A C19A H19A 120.0 . . ?
C18A C19A H19A 120.0 . . ?
C19A C20A C15A 123.0(8) . . ?
C19A C20A H20A 118.5 . . ?
C15A C20A H20A 118.5 . . ?
C26A C21A C22A 118.0(6) . . ?
C26A C21A P1A 118.9(5) . . ?
C22A C21A P1A 122.8(6) . . ?
C23A C22A C21A 118.4(7) . . ?
C23A C22A H22A 120.8 . . ?
C21A C22A H22A 120.8 . . ?
C22A C23A C24A 124.1(7) . . ?
C22A C23A H23A 117.9 . . ?
C24A C23A H23A 117.9 . . ?
C23A C24A C25A 117.0(7) . . ?
C23A C24A C29A 122.3(7) . . ?
C25A C24A C29A 120.7(8) . . ?
C26A C25A C24A 120.7(8) . . ?
C26A C25A H25A 119.6 . . ?
C24A C25A H25A 119.6 . . ?
C25A C26A C21A 121.7(7) . . ?
C25A C26A H26A 119.1 . . ?
C21A C26A H26A 119.1 . . ?
C12A C27A H27D 109.5 . . ?
C12A C27A H27E 109.5 . . ?
H27D C27A H27E 109.5 . . ?
C12A C27A H27F 109.5 . . ?
H27D C27A H27F 109.5 . . ?
H27E C27A H27F 109.5 . . ?
C18A C28A H28D 109.5 . . ?
C18A C28A H28E 109.5 . . ?
H28D C28A H28E 109.5 . . ?
C18A C28A H28F 109.5 . . ?
H28D C28A H28F 109.5 . . ?
H28E C28A H28F 109.5 . . ?
C24A C29A H29D 109.5 . . ?
C24A C29A H29E 109.5 . . ?
H29D C29A H29E 109.5 . . ?
C24A C29A H29F 109.5 . . ?
H29D C29A H29F 109.5 . . ?
H29E C29A H29F 109.5 . . ?

loop_
_geom_bond_atom_site_label_1
_geom_bond_atom_site_label_2
_geom_bond_distance
_geom_bond_site_symmetry_2
_geom_bond_publ_flag
Au1 P1 2.2629(16) . ?
Au1 S1 2.3250(16) . ?
Au1 Au2 3.0872(4) . ?
Au2 P1A 2.2609(17) . ?
Au2 S1A 2.3165(16) . ?
S1 C1 1.763(7) . ?
S1A C1A 1.754(7) . ?
P1 C15 1.817(6) . ?
P1 C9 1.819(6) . ?
P1 C21 1.815(6) . ?
P1A C9A 1.810(8) . ?
P1A C15A 1.798(7) . ?
P1A C21A 1.804(7) . ?
O1 C1 1.360(8) . ?
O1 C8 1.443(8) . ?
O2 N2 1.192(12) . ?
O3 N2 1.210(12) . ?
O1A C1A 1.352(7) . ?
O1A C8A 1.427(8) . ?
O2A N2A 1.217(8) . ?
O3A N2A 1.203(9) . ?
N1 C1 1.266(8) . ?
N1 C2 1.401(9) . ?
N2 C5 1.453(11) . ?
N1A C1A 1.257(8) . ?
N1A C2A 1.378(8) . ?
N2A C5A 1.457(9) . ?
C2 C7 1.360(12) . ?
C2 C3 1.392(10) . ?
C3 C4 1.379(11) . ?
C3 H3 0.9400 . ?
C4 C5 1.367(13) . ?
C4 H4 0.9400 . ?
C5 C6 1.344(13) . ?
C6 C7 1.402(11) . ?
C6 H6 0.9400 . ?
C7 H7 0.9400 . ?
C8 H8A 0.9700 . ?
C8 H8B 0.9700 . ?
C8 H8C 0.9700 . ?
C9 C14 1.362(8) . ?
C9 C10 1.405(8) . ?
C10 C11 1.352(9) . ?
C10 H10 0.9400 . ?
C11 C12 1.397(9) . ?
C11 H11 0.9400 . ?
C12 C13 1.377(9) . ?
C12 C27 1.519(9) . ?
C13 C14 1.406(9) . ?
C13 H13 0.9400 . ?
C14 H14 0.9400 . ?
C15 C20 1.386(9) . ?
C15 C16 1.351(9) . ?
C16 C17 1.396(9) . ?
C16 H16 0.9400 . ?
C17 C18 1.386(11) . ?
C17 H17 0.9400 . ?
C18 C19 1.348(10) . ?
C18 C28 1.510(10) . ?
C19 C20 1.393(9) . ?
C19 H19 0.9400 . ?
C20 H20 0.9400 . ?
C21 C26 1.378(9) . ?
C21 C22 1.391(8) . ?
C22 C23 1.350(10) . ?
C22 H22 0.9400 . ?
C23 C24 1.406(10) . ?
C23 H23 0.9400 . ?
C24 C25 1.395(10) . ?
C24 C29 1.487(10) . ?
C25 C26 1.397(10) . ?
C25 H25 0.9400 . ?
C26 H26 0.9400 . ?
C27 H27A 0.9700 . ?
C27 H27B 0.9700 . ?
C27 H27C 0.9700 . ?
C28 H28A 0.9700 . ?
C28 H28B 0.9700 . ?
C28 H28C 0.9700 . ?
C29 H29A 0.9700 . ?
C29 H29B 0.9700 . ?
C29 H29C 0.9700 . ?
C2A C3A 1.401(10) . ?
C2A C7A 1.392(9) . ?
C3A C4A 1.367(10) . ?
C3A H3A 0.9400 . ?
C4A C5A 1.380(10) . ?
C4A H4A 0.9400 . ?
C5A C6A 1.377(10) . ?
C6A C7A 1.385(9) . ?
C6A H6A 0.9400 . ?
C7A H7A 0.9400 . ?
C8A H8A1 0.9700 . ?
C8A H8A2 0.9700 . ?
C8A H8A3 0.9700 . ?
C9A C10A 1.399(9) . ?
C9A C14A 1.424(10) . ?
C10A C11A 1.371(11) . ?
C10A H10A 0.9400 . ?
C11A C12A 1.407(11) . ?
C11A H11A 0.9400 . ?
C12A C13A 1.368(11) . ?
C12A C27A 1.500(11) . ?
C13A C14A 1.379(11) . ?
C13A H13A 0.9400 . ?
C14A H14A 0.9400 . ?
C15A C16A 1.394(11) . ?
C15A C20A 1.384(9) . ?
C16A C17A 1.411(12) . ?
C16A H16A 0.9400 . ?
C17A C18A 1.380(13) . ?
C17A H17A 0.9400 . ?
C18A C19A 1.390(14) . ?
C18A C28A 1.536(12) . ?
C19A C20A 1.343(11) . ?
C19A H19A 0.9400 . ?
C20A H20A 0.9400 . ?
C21A C26A 1.395(10) . ?
C21A C22A 1.409(9) . ?
C22A C23A 1.384(10) . ?
C22A H22A 0.9400 . ?
C23A C24A 1.368(11) . ?
C23A H23A 0.9400 . ?
C24A C25A 1.395(11) . ?
C24A C29A 1.498(10) . ?
C25A C26A 1.375(10) . ?
C25A H25A 0.9400 . ?
C26A H26A 0.9400 . ?
C27A H27D 0.9700 . ?
C27A H27E 0.9700 . ?
C27A H27F 0.9700 . ?
C28A H28D 0.9700 . ?
C28A H28E 0.9700 . ?
C28A H28F 0.9700 . ?
C29A H29D 0.9700 . ?
C29A H29E 0.9700 . ?
C29A H29F 0.9700 . ?
